data_4075038
loop_
_publ_author_name
'Adams, Richard D.'
'Captain, Burjor'
'Zhu, Lei'

_publ_section_title
;
 A New Tris(diphenylstannylene)triosmium Carbonyl Cluster Complex and Its
 Reactions with Pt(PBut3)2and Pt(PPh3)4
;
_journal_issue 8
_journal_name_full Organometallics
_journal_page_first 2049
_journal_paper_doi 10.1021/om060002d
_journal_volume 25
_journal_year 2006
_chemical_formula_sum 'C61 H66 O9 Os3 P Pt Sn3'
_chemical_formula_weight 2095.87
_chemical_name_systematic
; 
 ? 
;
_space_group_IT_number 2
_symmetry_cell_setting triclinic
_symmetry_space_group_name_Hall '-P 1'
_symmetry_space_group_name_H-M 'P -1'
_atom_sites_solution_hydrogens geom
_atom_sites_solution_primary direct
_atom_sites_solution_secondary difmap
_audit_creation_method SHELXL-97
_cell_angle_alpha 84.2250(10)
_cell_angle_beta 82.0030(10)
_cell_angle_gamma 62.7160(10)
_cell_formula_units_Z 2
_cell_length_a 13.6850(6)
_cell_length_b 13.7194(6)
_cell_length_c 19.6270(8)
_cell_measurement_reflns_used 4429
_cell_measurement_temperature 293(2)
_cell_measurement_theta_max 27.12
_cell_measurement_theta_min 2.17
_cell_volume 3240.3(2)
_computing_cell_refinement 'Bruker SMART'
_computing_data_collection 'Bruker SMART'
_computing_data_reduction 'Bruker SAINT'
_computing_molecular_graphics 'Bruker SHELXTL'
_computing_publication_material 'Bruker SHELXTL'
_computing_structure_refinement 'SHELXL-97 (Sheldrick, 1997)'
_computing_structure_solution 'SHELXS-97 (Sheldrick, 1990)'
_diffrn_ambient_temperature 293(2)
_diffrn_measured_fraction_theta_full 0.992
_diffrn_measured_fraction_theta_max 0.992
_diffrn_measurement_device_type 'CCD area detector'
_diffrn_measurement_method 'phi and omega scans'
_diffrn_radiation_monochromator graphite
_diffrn_radiation_source 'fine-focus sealed tube'
_diffrn_radiation_type MoK\a
_diffrn_radiation_wavelength 0.71073
_diffrn_reflns_av_R_equivalents 0.0282
_diffrn_reflns_av_sigmaI/netI 0.0459
_diffrn_reflns_limit_h_max 18
_diffrn_reflns_limit_h_min -17
_diffrn_reflns_limit_k_max 18
_diffrn_reflns_limit_k_min -18
_diffrn_reflns_limit_l_max 26
_diffrn_reflns_limit_l_min -26
_diffrn_reflns_number 34624
_diffrn_reflns_theta_full 28.32
_diffrn_reflns_theta_max 28.32
_diffrn_reflns_theta_min 1.05
_diffrn_standards_decay_% <1
_exptl_absorpt_coefficient_mu 9.220
_exptl_absorpt_correction_T_max 1.000
_exptl_absorpt_correction_T_min 0.648
_exptl_absorpt_correction_type SADABS
_exptl_absorpt_process_details '(SADABS, Bruker, 1997)'
_exptl_crystal_colour red
_exptl_crystal_density_diffrn 2.148
_exptl_crystal_density_method 'not measured'
_exptl_crystal_description block
_exptl_crystal_F_000 1950
_exptl_crystal_size_max 0.3
_exptl_crystal_size_mid 0.2
_exptl_crystal_size_min 0.1
_refine_diff_density_max 2.204
_refine_diff_density_min -1.827
_refine_diff_density_rms 0.206
_refine_ls_extinction_method none
_refine_ls_goodness_of_fit_ref 1.040
_refine_ls_hydrogen_treatment mixed
_refine_ls_matrix_type full
_refine_ls_number_parameters 712
_refine_ls_number_reflns 16021
_refine_ls_number_restraints 0
_refine_ls_restrained_S_all 1.040
_refine_ls_R_factor_all 0.0614
_refine_ls_R_factor_gt 0.0415
_refine_ls_shift/su_max 0.001
_refine_ls_shift/su_mean 0.000
_refine_ls_structure_factor_coef Fsqd
_refine_ls_weighting_details 'calc w=1/[\s^2^(Fo^2^)+(0.0611P)^2^+0.0000P] where P=(Fo^2^+2Fc^2^)/3'
_refine_ls_weighting_scheme calc
_refine_ls_wR_factor_gt 0.1047
_refine_ls_wR_factor_ref 0.1170
_reflns_number_gt 12108
_reflns_number_total 16021
_reflns_threshold_expression >2sigma(I)
_cod_data_source_file om060002dsi20060209_030950.cif
_cod_data_source_block p-1
_cod_depositor_comments
;
The following automatic conversions were performed:

'_symmetry_cell_setting' value 'Triclinic' changed to 'triclinic'
according to /home/saulius/struct/CIF-dictionaries/cif_core.dic
dictionary named 'cif_core.dic' version 2.4.1 from 2010-06-29.

Automatic conversion script
Id: cif_fix_values 1715 2011-07-08 13:25:40Z adriana 
;
_cod_original_sg_symbol_H-M P-1
_cod_database_code 4075038

loop_
_symmetry_equiv_pos_as_xyz
'x, y, z'
'-x, -y, -z'

loop_
_atom_site_label
_atom_site_type_symbol
_atom_site_fract_x
_atom_site_fract_y
_atom_site_fract_z
_atom_site_U_iso_or_equiv
_atom_site_adp_type
_atom_site_occupancy
_atom_site_symmetry_multiplicity
_atom_site_calc_flag
_atom_site_refinement_flags
Pt1 Pt 0.32681(2) 0.25326(2) 0.239479(16) 0.04963(9) Uani 1 1 d .
Os1 Os 0.11434(2) 0.31248(2) 0.298671(14) 0.03753(7) Uani 1 1 d .
Os2 Os -0.12539(2) 0.37574(2) 0.335695(14) 0.04053(8) Uani 1 1 d .
Os3 Os -0.05156(2) 0.54069(2) 0.271514(14) 0.03954(8) Uani 1 1 d .
Sn1 Sn 0.16905(4) 0.47147(4) 0.24355(3) 0.04274(12) Uani 1 1 d .
Sn2 Sn -0.26109(4) 0.58717(4) 0.30713(3) 0.04628(12) Uani 1 1 d .
Sn3 Sn 0.03482(4) 0.17474(4) 0.35447(3) 0.04423(12) Uani 1 1 d .
P1 P 0.50876(18) 0.15561(18) 0.19491(12) 0.0577(5) Uani 1 1 d .
O11 O 0.1363(5) 0.3702(6) 0.4409(3) 0.0738(18) Uani 1 1 d .
O12 O 0.3123(6) 0.1021(6) 0.3433(4) 0.106(3) Uani 1 1 d .
O13 O 0.1063(6) 0.2341(5) 0.1590(3) 0.0718(17) Uani 1 1 d .
O21 O -0.1170(6) 0.4375(6) 0.4802(3) 0.081(2) Uani 1 1 d .
O22 O -0.3192(6) 0.3347(6) 0.3947(4) 0.093(2) Uani 1 1 d .
O23 O -0.1511(6) 0.3191(6) 0.1938(3) 0.0799(19) Uani 1 1 d .
O31 O -0.0344(6) 0.6133(6) 0.4109(3) 0.081(2) Uani 1 1 d .
O32 O -0.0887(7) 0.7646(5) 0.2107(4) 0.100(2) Uani 1 1 d .
O33 O -0.0644(5) 0.4791(5) 0.1284(3) 0.0718(17) Uani 1 1 d .
C11 C 0.1245(6) 0.3527(6) 0.3881(4) 0.0470(17) Uani 1 1 d .
C12 C 0.2603(7) 0.1860(7) 0.3110(4) 0.058(2) Uani 1 1 d .
C13 C 0.1071(7) 0.2653(6) 0.2099(4) 0.0518(18) Uani 1 1 d .
C21 C -0.1170(6) 0.4133(6) 0.4263(4) 0.0524(19) Uani 1 1 d .
C22 C -0.2455(7) 0.3495(7) 0.3727(5) 0.061(2) Uani 1 1 d .
C23 C -0.1387(6) 0.3397(6) 0.2456(4) 0.0519(18) Uani 1 1 d .
C31 C -0.0411(7) 0.5819(6) 0.3607(4) 0.0520(18) Uani 1 1 d .
C32 C -0.0762(7) 0.6805(7) 0.2344(5) 0.061(2) Uani 1 1 d .
C33 C -0.0595(6) 0.4997(6) 0.1824(4) 0.0483(17) Uani 1 1 d .
C41 C 0.5670(11) 0.2439(13) 0.1507(10) 0.175(9) Uani 1 1 d .
C42 C 0.6781(10) 0.1903(11) 0.1085(7) 0.142(6) Uani 1 1 d .
H42A H 0.6720 0.1549 0.0706 0.212 Uiso 1 1 calc R
H42B H 0.7314 0.1369 0.1369 0.212 Uiso 1 1 calc R
H42C H 0.7013 0.2452 0.0911 0.212 Uiso 1 1 calc R
C43 C 0.5990(16) 0.283(2) 0.2314(18) 0.38(3) Uani 1 1 d .
H43A H 0.6232 0.3389 0.2200 0.565 Uiso 1 1 calc R
H43B H 0.6563 0.2198 0.2517 0.565 Uiso 1 1 calc R
H43C H 0.5337 0.3108 0.2636 0.565 Uiso 1 1 calc R
C44 C 0.4914(13) 0.3463(13) 0.1194(12) 0.229(13) Uani 1 1 d .
H44A H 0.5263 0.3936 0.1089 0.343 Uiso 1 1 calc R
H44B H 0.4260 0.3812 0.1507 0.343 Uiso 1 1 calc R
H44C H 0.4717 0.3320 0.0777 0.343 Uiso 1 1 calc R
C45 C 0.5980(9) 0.0707(11) 0.2643(6) 0.115(5) Uani 1 1 d .
C46 C 0.5674(16) -0.0378(15) 0.2702(13) 0.284(17) Uani 1 1 d .
H46A H 0.6256 -0.1009 0.2900 0.426 Uiso 1 1 calc R
H46B H 0.5605 -0.0536 0.2251 0.426 Uiso 1 1 calc R
H46C H 0.4991 -0.0196 0.2989 0.426 Uiso 1 1 calc R
C47 C 0.5610(12) 0.1102(16) 0.3304(7) 0.191(10) Uani 1 1 d .
H47A H 0.6061 0.0570 0.3628 0.286 Uiso 1 1 calc R
H47B H 0.4855 0.1234 0.3418 0.286 Uiso 1 1 calc R
H47C H 0.5659 0.1775 0.3322 0.286 Uiso 1 1 calc R
C48 C 0.7203(9) 0.0132(11) 0.2431(7) 0.117(5) Uani 1 1 d .
H48A H 0.7460 0.0666 0.2264 0.176 Uiso 1 1 calc R
H48B H 0.7350 -0.0359 0.2072 0.176 Uiso 1 1 calc R
H48C H 0.7580 -0.0277 0.2819 0.176 Uiso 1 1 calc R
C49 C 0.5116(9) 0.0638(14) 0.1323(9) 0.149(7) Uani 1 1 d .
C50 C 0.4699(16) 0.163(2) 0.0601(8) 0.267(16) Uani 1 1 d .
H50A H 0.5061 0.1271 0.0178 0.401 Uiso 1 1 calc R
H50B H 0.4902 0.2202 0.0648 0.401 Uiso 1 1 calc R
H50C H 0.3912 0.1945 0.0595 0.401 Uiso 1 1 calc R
C51 C 0.6242(11) -0.0228(11) 0.1012(8) 0.142(6) Uani 1 1 d .
H51A H 0.6507 -0.0862 0.1321 0.213 Uiso 1 1 calc R
H51B H 0.6761 0.0073 0.0945 0.213 Uiso 1 1 calc R
H51C H 0.6162 -0.0434 0.0578 0.213 Uiso 1 1 calc R
C52 C 0.4336(13) 0.0278(14) 0.1432(11) 0.189(10) Uani 1 1 d .
H52A H 0.4329 -0.0050 0.1024 0.284 Uiso 1 1 calc R
H52B H 0.3625 0.0885 0.1540 0.284 Uiso 1 1 calc R
H52C H 0.4501 -0.0257 0.1808 0.284 Uiso 1 1 calc R
C53 C 0.2364(7) 0.5397(7) 0.3074(4) 0.055(2) Uani 1 1 d .
C54 C 0.1951(10) 0.6503(8) 0.3137(6) 0.086(3) Uani 1 1 d .
H54 H 0.1389 0.6994 0.2880 0.104 Uiso 1 1 calc R
C55 C 0.2392(14) 0.6892(11) 0.3602(7) 0.120(5) Uani 1 1 d .
H55 H 0.2125 0.7643 0.3645 0.144 Uiso 1 1 calc R
C56 C 0.3209(14) 0.6163(15) 0.3983(7) 0.122(6) Uani 1 1 d .
H56 H 0.3499 0.6426 0.4280 0.147 Uiso 1 1 calc R
C57 C 0.3603(10) 0.5074(12) 0.3939(6) 0.101(4) Uani 1 1 d .
H57 H 0.4141 0.4584 0.4212 0.121 Uiso 1 1 calc R
C58 C 0.3187(8) 0.4700(9) 0.3475(5) 0.080(3) Uani 1 1 d .
H58 H 0.3475 0.3947 0.3432 0.096 Uiso 1 1 calc R
C59 C 0.2056(6) 0.5100(6) 0.1371(4) 0.0474(17) Uani 1 1 d .
C60 C 0.2381(8) 0.5897(8) 0.1179(5) 0.069(2) Uani 1 1 d .
H60 H 0.2469 0.6273 0.1516 0.083 Uiso 1 1 calc R
C61 C 0.2587(10) 0.6163(10) 0.0480(7) 0.101(4) Uani 1 1 d .
H61 H 0.2804 0.6713 0.0356 0.121 Uiso 1 1 calc R
C62 C 0.2467(11) 0.5612(11) -0.0007(5) 0.104(4) Uani 1 1 d .
H62 H 0.2609 0.5773 -0.0470 0.124 Uiso 1 1 calc R
C63 C 0.2151(10) 0.4856(10) 0.0174(5) 0.091(3) Uani 1 1 d .
H63 H 0.2072 0.4482 -0.0167 0.110 Uiso 1 1 calc R
C64 C 0.1931(8) 0.4587(8) 0.0851(5) 0.069(2) Uani 1 1 d .
H64 H 0.1694 0.4048 0.0957 0.083 Uiso 1 1 calc R
C65 C -0.3679(8) 0.7007(7) 0.3836(5) 0.066(2) Uani 1 1 d .
C66 C -0.4744(9) 0.7623(9) 0.3760(5) 0.085(3) Uani 1 1 d .
H66 H -0.5023 0.7536 0.3377 0.101 Uiso 1 1 calc R
C67 C -0.5458(10) 0.8400(10) 0.4237(7) 0.110(4) Uani 1 1 d .
H67 H -0.6205 0.8812 0.4181 0.132 Uiso 1 1 calc R
C68 C -0.5021(13) 0.8539(12) 0.4800(7) 0.136(6) Uani 1 1 d .
H68 H -0.5477 0.9068 0.5114 0.164 Uiso 1 1 calc R
C69 C -0.3989(13) 0.7942(14) 0.4891(8) 0.179(9) Uani 1 1 d .
H69 H -0.3715 0.8018 0.5280 0.215 Uiso 1 1 calc R
C70 C -0.3282(10) 0.7178(11) 0.4397(6) 0.130(6) Uani 1 1 d .
H70 H -0.2533 0.6782 0.4451 0.156 Uiso 1 1 calc R
C71 C -0.3678(7) 0.6188(6) 0.2283(4) 0.057(2) Uani 1 1 d .
C72 C -0.4535(8) 0.5948(9) 0.2390(6) 0.085(3) Uani 1 1 d .
H72 H -0.4656 0.5634 0.2816 0.102 Uiso 1 1 calc R
C73 C -0.5246(11) 0.6141(11) 0.1905(8) 0.111(4) Uani 1 1 d .
H73 H -0.5826 0.5957 0.2005 0.134 Uiso 1 1 calc R
C74 C -0.5098(12) 0.6590(12) 0.1299(8) 0.119(5) Uani 1 1 d .
H74 H -0.5580 0.6735 0.0969 0.142 Uiso 1 1 calc R
C75 C -0.4236(11) 0.6840(11) 0.1159(6) 0.109(4) Uani 1 1 d .
H75 H -0.4118 0.7141 0.0728 0.131 Uiso 1 1 calc R
C76 C -0.3525(8) 0.6647(9) 0.1660(5) 0.082(3) Uani 1 1 d .
H76 H -0.2946 0.6835 0.1564 0.098 Uiso 1 1 calc R
C77 C 0.0857(6) 0.0900(6) 0.4514(4) 0.0499(18) Uani 1 1 d .
C78 C 0.0779(11) 0.1419(9) 0.5076(6) 0.098(4) Uani 1 1 d .
H78 H 0.0439 0.2182 0.5061 0.117 Uiso 1 1 calc R
C79 C 0.1194(13) 0.0847(12) 0.5686(6) 0.126(5) Uani 1 1 d .
H79 H 0.1149 0.1220 0.6068 0.151 Uiso 1 1 calc R
C80 C 0.1668(11) -0.0279(11) 0.5704(6) 0.100(4) Uani 1 1 d .
H80 H 0.1952 -0.0680 0.6102 0.120 Uiso 1 1 calc R
C81 C 0.1720(9) -0.0790(9) 0.5157(6) 0.095(4) Uani 1 1 d .
H81 H 0.2042 -0.1553 0.5173 0.114 Uiso 1 1 calc R
C82 C 0.1304(8) -0.0215(8) 0.4558(5) 0.073(3) Uani 1 1 d .
H82 H 0.1330 -0.0594 0.4183 0.088 Uiso 1 1 calc R
C83 C 0.0707(7) 0.0482(6) 0.2844(4) 0.056(2) Uani 1 1 d .
C84 C 0.1767(9) -0.0212(8) 0.2633(6) 0.089(3) Uani 1 1 d .
H84 H 0.2338 -0.0186 0.2826 0.107 Uiso 1 1 calc R
C85 C 0.2021(11) -0.0978(8) 0.2125(7) 0.107(4) Uani 1 1 d .
H85 H 0.2752 -0.1441 0.1974 0.129 Uiso 1 1 calc R
C86 C 0.1206(13) -0.1026(9) 0.1868(7) 0.102(4) Uani 1 1 d .
H86 H 0.1367 -0.1547 0.1547 0.123 Uiso 1 1 calc R
C87 C 0.0175(12) -0.0354(10) 0.2057(6) 0.097(4) Uani 1 1 d .
H87 H -0.0385 -0.0388 0.1856 0.117 Uiso 1 1 calc R
C88 C -0.0095(9) 0.0401(8) 0.2547(5) 0.081(3) Uani 1 1 d .
H88 H -0.0835 0.0863 0.2677 0.097 Uiso 1 1 calc R
C1S C -0.009(3) 0.0519(15) 1.0053(11) 0.210(11) Uani 1 1 d .
H1S1 H -0.0243 0.0577 1.0549 0.252 Uiso 1 1 calc R
H1S2 H -0.0783 0.0990 0.9870 0.252 Uiso 1 1 calc R
C2S C 0.062(2) 0.114(2) 0.9844(12) 0.197(10) Uani 1 1 d .
H2S1 H 0.1341 0.0642 0.9994 0.236 Uiso 1 1 calc R
H2S2 H 0.0730 0.1136 0.9345 0.236 Uiso 1 1 calc R
C3S C 0.052(3) 0.195(2) 0.9953(16) 0.29(2) Uani 1 1 d .
H3S1 H 0.0412 0.1947 1.0453 0.352 Uiso 1 1 calc R
H3S2 H -0.0202 0.2440 0.9808 0.352 Uiso 1 1 calc R
C4S C 0.1092(17) 0.2560(16) 0.9792(9) 0.171(7) Uani 1 1 d .
H4S1 H 0.1869 0.2076 0.9721 0.257 Uiso 1 1 calc R
H4S2 H 0.0951 0.3028 1.0163 0.257 Uiso 1 1 calc R
H4S3 H 0.0855 0.3000 0.9379 0.257 Uiso 1 1 calc R

loop_
_atom_site_aniso_label
_atom_site_aniso_U_11
_atom_site_aniso_U_22
_atom_site_aniso_U_33
_atom_site_aniso_U_23
_atom_site_aniso_U_13
_atom_site_aniso_U_12
Pt1 0.04220(17) 0.04599(17) 0.05568(19) -0.00513(13) -0.00292(13) -0.01562(13)
Os1 0.03607(15) 0.03688(14) 0.03895(14) -0.00240(11) -0.00611(11) -0.01511(11)
Os2 0.03727(15) 0.04076(15) 0.04252(16) -0.00013(11) -0.00754(12) -0.01610(12)
Os3 0.03953(15) 0.03769(14) 0.03955(15) -0.00274(11) -0.00505(11) -0.01537(12)
Sn1 0.0436(3) 0.0432(3) 0.0445(3) -0.0018(2) -0.0038(2) -0.0225(2)
Sn2 0.0377(3) 0.0446(3) 0.0478(3) -0.0013(2) -0.0056(2) -0.0109(2)
Sn3 0.0467(3) 0.0379(2) 0.0478(3) 0.0014(2) -0.0093(2) -0.0182(2)
P1 0.0459(12) 0.0539(12) 0.0588(13) -0.0058(10) 0.0014(10) -0.0112(10)
O11 0.082(5) 0.099(5) 0.051(4) -0.011(3) -0.018(3) -0.046(4)
O12 0.062(4) 0.083(5) 0.122(6) 0.043(5) 0.001(4) 0.000(4)
O13 0.090(5) 0.086(4) 0.049(3) -0.021(3) -0.009(3) -0.043(4)
O21 0.089(5) 0.099(5) 0.049(4) -0.015(3) -0.002(3) -0.037(4)
O22 0.071(5) 0.107(6) 0.114(6) 0.028(5) -0.007(4) -0.058(4)
O23 0.093(5) 0.098(5) 0.072(4) -0.010(4) -0.027(4) -0.057(4)
O31 0.101(5) 0.089(5) 0.062(4) -0.027(3) -0.014(4) -0.045(4)
O32 0.117(6) 0.052(4) 0.124(6) 0.016(4) -0.021(5) -0.033(4)
O33 0.082(4) 0.085(4) 0.048(3) -0.005(3) -0.017(3) -0.034(4)
C11 0.043(4) 0.050(4) 0.048(4) -0.003(3) -0.005(3) -0.021(3)
C12 0.053(5) 0.054(5) 0.067(5) 0.009(4) -0.006(4) -0.026(4)
C13 0.051(5) 0.050(4) 0.052(5) -0.001(4) -0.009(4) -0.019(4)
C21 0.047(4) 0.052(4) 0.049(5) 0.001(4) 0.002(4) -0.018(4)
C22 0.054(5) 0.057(5) 0.068(6) 0.007(4) -0.013(4) -0.023(4)
C23 0.049(5) 0.052(4) 0.057(5) -0.005(4) -0.011(4) -0.022(4)
C31 0.052(5) 0.048(4) 0.055(5) -0.003(4) -0.007(4) -0.020(4)
C32 0.059(5) 0.047(5) 0.077(6) 0.001(4) -0.009(4) -0.022(4)
C33 0.045(4) 0.051(4) 0.047(4) 0.001(3) -0.008(3) -0.019(4)
C41 0.068(8) 0.124(12) 0.24(2) 0.076(13) 0.064(10) -0.004(8)
C42 0.081(9) 0.128(11) 0.156(13) 0.035(10) 0.048(8) -0.020(8)
C43 0.142(18) 0.44(4) 0.64(6) -0.44(4) 0.12(3) -0.16(2)
C44 0.098(12) 0.133(13) 0.35(3) 0.114(17) 0.059(15) -0.009(11)
C45 0.052(6) 0.143(11) 0.081(8) 0.004(7) -0.010(6) 0.014(7)
C46 0.163(18) 0.145(16) 0.42(4) 0.18(2) 0.06(2) -0.025(14)
C47 0.096(11) 0.28(2) 0.074(9) -0.024(12) -0.026(8) 0.032(12)
C48 0.054(6) 0.134(11) 0.117(10) 0.012(8) -0.022(7) -0.002(7)
C49 0.052(7) 0.191(15) 0.200(16) -0.146(14) 0.021(8) -0.035(9)
C50 0.166(19) 0.38(3) 0.093(12) -0.061(17) -0.056(13) 0.04(2)
C51 0.102(10) 0.131(11) 0.179(15) -0.109(11) 0.030(10) -0.033(9)
C52 0.121(13) 0.195(17) 0.28(2) -0.175(18) 0.059(14) -0.087(13)
C53 0.063(5) 0.061(5) 0.052(5) -0.015(4) 0.000(4) -0.037(4)
C54 0.118(9) 0.070(6) 0.089(7) -0.005(6) -0.014(7) -0.056(7)
C55 0.184(16) 0.098(9) 0.123(11) -0.035(8) 0.001(11) -0.100(11)
C56 0.155(14) 0.202(17) 0.077(8) -0.035(10) -0.005(8) -0.135(14)
C57 0.103(9) 0.132(11) 0.089(8) -0.019(8) -0.031(7) -0.062(9)
C58 0.070(6) 0.092(7) 0.084(7) -0.016(6) -0.018(5) -0.037(6)
C59 0.045(4) 0.049(4) 0.051(4) 0.005(3) -0.008(3) -0.024(3)
C60 0.085(7) 0.079(6) 0.061(5) 0.013(5) -0.018(5) -0.053(6)
C61 0.112(10) 0.108(9) 0.103(9) 0.031(8) -0.006(8) -0.075(8)
C62 0.135(11) 0.139(11) 0.047(6) 0.017(7) -0.002(6) -0.077(10)
C63 0.116(9) 0.125(10) 0.045(5) -0.005(6) -0.001(6) -0.068(8)
C64 0.081(7) 0.079(6) 0.056(5) 0.006(5) -0.012(5) -0.045(5)
C65 0.058(5) 0.058(5) 0.062(5) -0.007(4) 0.006(4) -0.012(4)
C66 0.071(7) 0.088(7) 0.072(7) -0.011(5) 0.010(5) -0.019(6)
C67 0.065(7) 0.090(8) 0.127(11) -0.008(8) 0.023(7) -0.001(6)
C68 0.127(13) 0.144(13) 0.071(8) -0.042(8) 0.019(8) -0.005(10)
C69 0.113(12) 0.199(17) 0.123(12) -0.103(12) -0.034(10) 0.043(12)
C70 0.089(9) 0.141(11) 0.085(8) -0.053(8) -0.030(7) 0.027(8)
C71 0.047(5) 0.052(4) 0.064(5) -0.004(4) -0.016(4) -0.012(4)
C72 0.067(6) 0.091(7) 0.102(8) 0.008(6) -0.030(6) -0.037(6)
C73 0.096(10) 0.112(10) 0.138(12) -0.011(9) -0.046(9) -0.047(8)
C74 0.088(9) 0.136(12) 0.117(11) -0.027(9) -0.057(9) -0.021(9)
C75 0.099(9) 0.137(11) 0.069(7) 0.008(7) -0.034(7) -0.029(9)
C76 0.067(6) 0.098(8) 0.062(6) 0.007(5) -0.013(5) -0.022(6)
C77 0.047(4) 0.054(4) 0.050(4) 0.001(4) -0.013(3) -0.023(4)
C78 0.133(11) 0.079(7) 0.085(8) 0.017(6) -0.043(7) -0.045(7)
C79 0.205(17) 0.134(12) 0.077(8) 0.025(8) -0.065(10) -0.101(12)
C80 0.114(10) 0.119(10) 0.075(8) 0.053(7) -0.043(7) -0.062(9)
C81 0.088(8) 0.072(7) 0.088(8) 0.038(6) -0.009(7) -0.012(6)
C82 0.065(6) 0.069(6) 0.069(6) 0.020(5) -0.010(5) -0.018(5)
C83 0.072(6) 0.044(4) 0.053(5) -0.004(4) -0.004(4) -0.026(4)
C84 0.083(8) 0.066(6) 0.108(9) -0.028(6) -0.001(6) -0.023(6)
C85 0.103(10) 0.056(6) 0.131(11) -0.037(7) 0.010(8) -0.008(6)
C86 0.130(12) 0.066(7) 0.111(10) -0.023(7) -0.014(9) -0.040(8)
C87 0.132(11) 0.094(8) 0.090(8) -0.012(7) -0.029(8) -0.066(9)
C88 0.094(8) 0.081(7) 0.085(7) -0.027(6) -0.001(6) -0.050(6)
C1S 0.31(3) 0.20(3) 0.101(12) -0.004(18) -0.048(16) -0.09(3)
C2S 0.22(2) 0.25(3) 0.20(2) -0.07(2) 0.011(17) -0.16(2)
C3S 0.46(5) 0.30(4) 0.26(3) -0.08(3) -0.04(3) -0.28(4)
C4S 0.23(2) 0.168(17) 0.132(14) -0.023(12) -0.009(14) -0.107(17)

loop_
_atom_type_symbol
_atom_type_description
_atom_type_scat_dispersion_real
_atom_type_scat_dispersion_imag
_atom_type_scat_source
C C 0.0033 0.0016 'International Tables Vol C Tables 4.2.6.8 and 6.1.1.4'
H H 0.0000 0.0000 'International Tables Vol C Tables 4.2.6.8 and 6.1.1.4'
O O 0.0106 0.0060 'International Tables Vol C Tables 4.2.6.8 and 6.1.1.4'
P P 0.1023 0.0942 'International Tables Vol C Tables 4.2.6.8 and 6.1.1.4'
Sn Sn -0.6537 1.4246 'International Tables Vol C Tables 4.2.6.8 and 6.1.1.4'
Os Os -1.2165 7.6030 'International Tables Vol C Tables 4.2.6.8 and 6.1.1.4'
Pt Pt -1.7033 8.3905 'International Tables Vol C Tables 4.2.6.8 and 6.1.1.4'

loop_
_geom_angle_atom_site_label_1
_geom_angle_atom_site_label_2
_geom_angle_atom_site_label_3
_geom_angle
_geom_angle_site_symmetry_1
C12 Pt1 P1 120.2(3) .
C12 Pt1 Os1 46.2(2) .
P1 Pt1 Os1 164.18(6) .
C12 Pt1 Sn1 101.1(2) .
P1 Pt1 Sn1 137.13(6) .
Os1 Pt1 Sn1 58.508(13) .
C11 Os1 C13 177.5(3) .
C11 Os1 C12 85.0(3) .
C13 Os1 C12 93.1(3) .
C11 Os1 Sn3 92.1(2) .
C13 Os1 Sn3 86.2(2) .
C12 Os1 Sn3 84.2(2) .
C11 Os1 Sn1 87.5(2) .
C13 Os1 Sn1 94.4(2) .
C12 Os1 Sn1 102.8(2) .
Sn3 Os1 Sn1 172.976(18) .
C11 Os1 Pt1 100.0(2) .
C13 Os1 Pt1 79.6(2) .
C12 Os1 Pt1 45.2(2) .
Sn3 Os1 Pt1 125.648(15) .
Sn1 Os1 Pt1 61.270(13) .
C11 Os1 Os3 89.4(2) .
C13 Os1 Os3 93.0(2) .
C12 Os1 Os3 159.3(2) .
Sn3 Os1 Os3 115.962(15) .
Sn1 Os1 Os3 57.030(13) .
Pt1 Os1 Os3 116.954(12) .
C11 Os1 Os2 90.7(2) .
C13 Os1 Os2 89.8(2) .
C12 Os1 Os2 139.4(2) .
Sn3 Os1 Os2 55.647(13) .
Sn1 Os1 Os2 117.337(14) .
Pt1 Os1 Os2 169.066(13) .
Os3 Os1 Os2 60.321(9) .
C22 Os2 C21 88.6(4) .
C22 Os2 C23 89.8(4) .
C21 Os2 C23 178.2(3) .
C22 Os2 Sn3 98.1(2) .
C21 Os2 Sn3 90.8(2) .
C23 Os2 Sn3 90.3(2) .
C22 Os2 Sn2 91.2(2) .
C21 Os2 Sn2 89.8(2) .
C23 Os2 Sn2 89.4(2) .
Sn3 Os2 Sn2 170.640(19) .
C22 Os2 Os3 146.4(3) .
C21 Os2 Os3 90.3(2) .
C23 Os2 Os3 90.5(2) .
Sn3 Os2 Os3 115.402(15) .
Sn2 Os2 Os3 55.248(13) .
C22 Os2 Os1 154.2(2) .
C21 Os2 Os1 90.3(2) .
C23 Os2 Os1 91.5(2) .
Sn3 Os2 Os1 56.051(13) .
Sn2 Os2 Os1 114.604(15) .
Os3 Os2 Os1 59.357(9) .
C32 Os3 C33 89.7(4) .
C32 Os3 C31 90.0(4) .
C33 Os3 C31 179.0(3) .
C32 Os3 Sn2 96.9(3) .
C33 Os3 Sn2 90.3(2) .
C31 Os3 Sn2 90.7(2) .
C32 Os3 Sn1 89.5(3) .
C33 Os3 Sn1 91.0(2) .
C31 Os3 Sn1 88.0(2) .
Sn2 Os3 Sn1 173.502(18) .
C32 Os3 Os1 146.2(3) .
C33 Os3 Os1 88.9(2) .
C31 Os3 Os1 90.9(2) .
Sn2 Os3 Os1 116.932(15) .
Sn1 Os3 Os1 56.745(12) .
C32 Os3 Os2 153.4(3) .
C33 Os3 Os2 88.9(2) .
C31 Os3 Os2 91.8(2) .
Sn2 Os3 Os2 56.611(13) .
Sn1 Os3 Os2 117.053(14) .
Os1 Os3 Os2 60.322(9) .
C59 Sn1 C53 109.4(3) .
C59 Sn1 Os1 129.1(2) .
C53 Sn1 Os1 118.6(2) .
C59 Sn1 Os3 109.3(2) .
C53 Sn1 Os3 114.1(2) .
Os1 Sn1 Os3 66.225(14) .
C59 Sn1 Pt1 94.9(2) .
C53 Sn1 Pt1 102.3(2) .
Os1 Sn1 Pt1 60.222(13) .
Os3 Sn1 Pt1 124.862(19) .
C65 Sn2 C71 102.7(3) .
C65 Sn2 Os3 124.7(3) .
C71 Sn2 Os3 119.4(2) .
C65 Sn2 Os2 123.8(2) .
C71 Sn2 Os2 116.4(2) .
Os3 Sn2 Os2 68.140(14) .
C77 Sn3 C83 105.5(3) .
C77 Sn3 Os2 126.9(2) .
C83 Sn3 Os2 120.7(2) .
C77 Sn3 Os1 119.5(2) .
C83 Sn3 Os1 110.7(2) .
Os2 Sn3 Os1 68.302(14) .
C41 P1 C49 108.2(10) .
C41 P1 C45 108.6(8) .
C49 P1 C45 108.9(8) .
C41 P1 Pt1 112.7(4) .
C49 P1 Pt1 107.1(4) .
C45 P1 Pt1 111.2(4) .
O11 C11 Os1 175.6(7) .
O12 C12 Pt1 124.0(7) .
O12 C12 Os1 147.2(7) .
Pt1 C12 Os1 88.6(3) .
O13 C13 Os1 177.3(7) .
O21 C21 Os2 177.0(7) .
O22 C22 Os2 179.1(9) .
O23 C23 Os2 176.9(7) .
O31 C31 Os3 174.6(7) .
O32 C32 Os3 178.3(9) .
O33 C33 Os3 177.3(7) .
C44 C41 C42 112.9(12) .
C44 C41 P1 117.2(11) .
C42 C41 P1 118.2(11) .
C44 C41 C43 105.2(18) .
C42 C41 C43 104.1(14) .
P1 C41 C43 95.6(12) .
C47 C45 C48 118.9(12) .
C47 C45 C46 101.5(15) .
C48 C45 C46 100.3(11) .
C47 C45 P1 115.7(9) .
C48 C45 P1 116.1(9) .
C46 C45 P1 98.9(10) .
C52 C49 C51 113.1(14) .
C52 C49 C50 104.4(15) .
C51 C49 C50 101.0(13) .
C52 C49 P1 117.5(11) .
C51 C49 P1 118.7(9) .
C50 C49 P1 97.9(11) .
C54 C53 C58 118.2(8) .
C54 C53 Sn1 122.2(7) .
C58 C53 Sn1 119.4(6) .
C53 C54 C55 119.1(11) .
C56 C55 C54 120.0(12) .
C57 C56 C55 121.5(11) .
C56 C57 C58 118.3(12) .
C53 C58 C57 122.9(10) .
C60 C59 C64 116.5(8) .
C60 C59 Sn1 121.8(6) .
C64 C59 Sn1 121.7(6) .
C59 C60 C61 121.2(9) .
C62 C61 C60 119.2(10) .
C63 C62 C61 119.7(10) .
C62 C63 C64 122.5(10) .
C59 C64 C63 120.9(9) .
C66 C65 C70 117.6(9) .
C66 C65 Sn2 120.5(8) .
C70 C65 Sn2 121.8(7) .
C65 C66 C67 122.1(11) .
C68 C67 C66 118.2(12) .
C69 C68 C67 121.0(12) .
C68 C69 C70 119.7(13) .
C65 C70 C69 121.3(12) .
C72 C71 C76 116.9(9) .
C72 C71 Sn2 121.4(7) .
C76 C71 Sn2 121.7(7) .
C71 C72 C73 123.6(12) .
C74 C73 C72 119.5(13) .
C73 C74 C75 119.4(12) .
C74 C75 C76 120.4(12) .
C71 C76 C75 120.1(11) .
C78 C77 C82 118.1(8) .
C78 C77 Sn3 122.9(7) .
C82 C77 Sn3 119.0(6) .
C77 C78 C79 122.0(11) .
C80 C79 C78 118.3(11) .
C81 C80 C79 119.8(10) .
C80 C81 C82 121.4(11) .
C77 C82 C81 120.4(10) .
C84 C83 C88 116.8(8) .
C84 C83 Sn3 120.1(7) .
C88 C83 Sn3 122.8(7) .
C83 C84 C85 121.0(11) .
C86 C85 C84 119.0(12) .
C87 C86 C85 121.2(12) .
C86 C87 C88 121.1(12) .
C83 C88 C87 120.9(11) .
C1S C1S C2S 133(4) 2_557
C3S C2S C1S 133(3) .
C2S C3S C4S 137(4) .

loop_
_geom_bond_atom_site_label_1
_geom_bond_atom_site_label_2
_geom_bond_distance
_geom_bond_site_symmetry_2
Pt1 C12 1.951(8) .
Pt1 P1 2.309(2) .
Pt1 Os1 2.7474(4) .
Pt1 Sn1 2.7757(6) .
Os1 C11 1.933(8) .
Os1 C13 1.949(8) .
Os1 C12 1.983(8) .
Os1 Sn3 2.6631(5) .
Os1 Sn1 2.6992(5) .
Os1 Os3 2.9538(4) .
Os1 Os2 2.9829(4) .
Os2 C22 1.876(9) .
Os2 C21 1.934(8) .
Os2 C23 1.937(8) .
Os2 Sn3 2.6504(5) .
Os2 Sn2 2.6835(5) .
Os2 Os3 2.9829(4) .
Os3 C32 1.876(8) .
Os3 C33 1.922(8) .
Os3 C31 1.936(8) .
Os3 Sn2 2.6407(6) .
Os3 Sn1 2.7079(6) .
Sn1 C59 2.150(7) .
Sn1 C53 2.155(7) .
Sn2 C65 2.142(8) .
Sn2 C71 2.151(8) .
Sn3 C77 2.153(7) .
Sn3 C83 2.158(8) .
P1 C41 1.827(14) .
P1 C49 1.831(12) .
P1 C45 1.882(11) .
O11 C11 1.135(9) .
O12 C12 1.209(9) .
O13 C13 1.128(9) .
O21 C21 1.140(9) .
O22 C22 1.137(10) .
O23 C23 1.137(9) .
O31 C31 1.144(9) .
O32 C32 1.144(9) .
O33 C33 1.143(9) .
C41 C44 1.446(18) .
C41 C42 1.511(16) .
C41 C43 1.89(3) .
C45 C47 1.394(16) .
C45 C48 1.503(15) .
C45 C46 1.71(2) .
C49 C52 1.353(19) .
C49 C51 1.537(15) .
C49 C50 1.82(3) .
C53 C54 1.367(12) .
C53 C58 1.383(12) .
C54 C55 1.425(15) .
C55 C56 1.367(19) .
C56 C57 1.342(18) .
C57 C58 1.386(13) .
C59 C60 1.360(10) .
C59 C64 1.368(11) .
C60 C61 1.407(13) .
C61 C62 1.347(15) .
C62 C63 1.296(15) .
C63 C64 1.372(12) .
C65 C66 1.329(13) .
C65 C70 1.376(14) .
C66 C67 1.400(14) .
C67 C68 1.395(18) .
C68 C69 1.295(18) .
C69 C70 1.410(15) .
C71 C72 1.342(12) .
C71 C76 1.353(12) .
C72 C73 1.376(15) .
C73 C74 1.317(18) .
C74 C75 1.358(18) .
C75 C76 1.401(14) .
C77 C78 1.337(13) .
C77 C82 1.361(11) .
C78 C79 1.401(14) .
C79 C80 1.373(16) .
C80 C81 1.318(16) .
C81 C82 1.384(13) .
C83 C84 1.352(13) .
C83 C88 1.365(12) .
C84 C85 1.415(14) .
C85 C86 1.315(16) .
C86 C87 1.307(16) .
C87 C88 1.372(13) .
C1S C1S 1.37(3) 2_557
C1S C2S 1.56(3) .
C2S C3S 1.09(3) .
C3S C4S 1.37(3) .
